data_4321612
loop_
_publ_author_name
'Thomas M. Klap\"otke'
'Burkhard Krumm'
'Peter Mayer'
'Oliver P. Ruscitti'

_publ_contact_author_address
;
Department of Chemistry
Ludwig-Maximilians-University
Butenandtstr. 5-13 (Haus D)
D-81377 Munich, Germany
;
_publ_contact_author_email tmk@cup.uni-muenchen.de
_publ_contact_author_fax '+49 89 2180 7492'
_publ_contact_author_name 'Prof. Thomas M. Klapoetke'
_publ_contact_author_phone '+49 89 2180 7491'
_publ_section_title
;
 First Synthesis and Structures of Aryltellurium(IV) Diazides
;
_journal_name_full 'Inorganic Chemistry'
_journal_page_first 5426
_journal_page_last 5427
_journal_paper_doi 10.1021/ic000810b
_journal_volume 39
_journal_year 2000
_chemical_formula_moiety 'Te N6 C12 H10'
_chemical_formula_sum 'C12 H10 N6 Te'
_chemical_formula_weight 365.85
_chemical_name_common Te(N3)2(C6H5)2
_space_group_IT_number 61
_symmetry_cell_setting orthorhombic
_symmetry_Int_Tables_number 61
_symmetry_space_group_name_Hall '-P 2ac 2ab'
_symmetry_space_group_name_H-M 'P b c a'
_atom_sites_solution_hydrogens geom
_atom_sites_solution_primary direct
_atom_sites_solution_secondary difmap
_audit_block_code Te_(N3)2_(C6H5)2_e082_klapoetke
_audit_creation_date 04-Apr-00
_audit_creation_method 'form98_1/compatible with shelxl97-2'
_cell_angle_alpha 90
_cell_angle_beta 90
_cell_angle_gamma 90
_cell_formula_units_Z 8
_cell_length_a 7.5801(4)
_cell_length_b 14.9046(9)
_cell_length_c 23.0845(14)
_cell_measurement_reflns_used 5000
_cell_measurement_temperature 150(3)
_cell_measurement_theta_max 25.8
_cell_measurement_theta_min 3.1
_cell_volume 2608.0(3)
_computing_cell_refinement 'Stoe IPDS software (Darmstadt, Germany)'
_computing_data_collection 'Stoe IPDS software (Darmstadt, Germany)'
_computing_data_reduction 'Stoe IPDS software (Darmstadt, Germany)'
_computing_molecular_graphics
;ORTEP (M. N. Burnett, C. K. Johnson, ORTEP-III: Oak Ridge Thermal Ellipsoid
 Plot Program for Crystal Structure Illustrations, Oak Ridge National
 Laboratory Report ORNL-6895, 1996). Windows version (L. J. Farrugia, Univ.
 Glasgow) used --- SCHAKAL (E. Keller, University of  Freiburg (Breisgau),
 Germany, 1995).
;
_computing_publication_material
;PLATON (A. L. Spek, Acta Crystallogr, Sect. A, 1990, 46, C34, 1995 version).
--- T.B.Cohen, Pure Appl. Chem. 1996,68,2339-2359 (atomic masses).
;
_computing_structure_refinement 'SHELXL-97 (G. M. Sheldrick. University of G\"ottingen, 97-2 version)'
_computing_structure_solution 'SIR97 (Cascarano et al.,Acta Crystallogr., Sect A, 1996, C79)'
_diffrn_ambient_temperature 150(3)
_diffrn_measured_fraction_theta_full 0.912
_diffrn_measured_fraction_theta_max 0.912
_diffrn_measurement_device 'image-plate area detector'
_diffrn_measurement_device_type 'Stoe IPDS'
_diffrn_measurement_method 'area detection'
_diffrn_radiation_collimation '0.5 mm collimator'
_diffrn_radiation_monochromator graphite
_diffrn_radiation_source 'fine-focus sealed tube'
_diffrn_radiation_type MoK\a
_diffrn_radiation_wavelength 0.71073
_diffrn_reflns_av_R_equivalents 0.0387
_diffrn_reflns_av_sigmaI/netI 0.0336
_diffrn_reflns_limit_h_max 8
_diffrn_reflns_limit_h_min -9
_diffrn_reflns_limit_k_max 17
_diffrn_reflns_limit_k_min -8
_diffrn_reflns_limit_l_max 28
_diffrn_reflns_limit_l_min -28
_diffrn_reflns_number 8285
_diffrn_reflns_theta_full 25.83
_diffrn_reflns_theta_max 25.83
_diffrn_reflns_theta_min 3.14
_diffrn_source_current 50_mA
_diffrn_source_power 2.75_kW
_diffrn_source_type 'Spellman DF4 Series'
_diffrn_source_voltage 55_kV
_exptl_absorpt_coefficient_mu 2.277
_exptl_absorpt_correction_T_max 0.7794
_exptl_absorpt_correction_T_min 0.5440
_exptl_absorpt_correction_type numerical
_exptl_absorpt_process_details
;
shape of the crystal calculated with X-Shape, absorption correction with
XRed, rev. 1.09, Stoe (Darmstadt, Germany)
;
_exptl_crystal_colour colourless
_exptl_crystal_density_diffrn 1.8635(2)
_exptl_crystal_density_method 'not measured'
_exptl_crystal_description irregular
_exptl_crystal_F_000 1408
_exptl_crystal_size_max 0.47
_exptl_crystal_size_mid 0.10
_exptl_crystal_size_min 0.08
_refine_diff_density_max 0.426
_refine_diff_density_min -0.459
_refine_diff_density_rms 0.086
_refine_ls_extinction_method none
_refine_ls_goodness_of_fit_ref 0.917
_refine_ls_hydrogen_treatment refxyz
_refine_ls_matrix_type full
_refine_ls_number_parameters 203
_refine_ls_number_reflns 2295
_refine_ls_number_restraints 0
_refine_ls_restrained_S_all 0.917
_refine_ls_R_factor_all 0.0319
_refine_ls_R_factor_gt 0.0209
_refine_ls_shift/su_max 0.001
_refine_ls_shift/su_mean 0.000
_refine_ls_structure_factor_coef Fsqd
_refine_ls_weighting_scheme calc
_refine_ls_wR_factor_gt 0.0429
_refine_ls_wR_factor_ref 0.0447
_reflns_number_gt 1798
_reflns_number_total 2295
_reflns_threshold_expression >2sigma(I)
_cod_data_source_file ic000810b_2.cif
_cod_data_source_block e082
_cod_database_code 4321612

loop_
_symmetry_equiv_pos_as_xyz
'x, y, z'
'-x+1/2, -y, z+1/2'
'x+1/2, -y+1/2, -z'
'-x, y+1/2, -z+1/2'
'-x, -y, -z'
'x-1/2, y, -z-1/2'
'-x-1/2, y-1/2, z'
'x, -y-1/2, z-1/2'

loop_
_atom_site_label
_atom_site_type_symbol
_atom_site_fract_x
_atom_site_fract_y
_atom_site_fract_z
_atom_site_U_iso_or_equiv
_atom_site_adp_type
_atom_site_occupancy
_atom_site_symmetry_multiplicity
_atom_site_calc_flag
_atom_site_refinement_flags
_atom_site_disorder_assembly
_atom_site_disorder_group
Te Te 0.35651(2) 0.071923(12) 0.190156(6) 0.00917(7) Uani 1 1 d . . .
N1 N 0.0706(3) 0.03165(19) 0.19627(9) 0.0146(5) Uani 1 1 d . . .
N2 N 0.0226(3) -0.0288(2) 0.16436(9) 0.0139(6) Uani 1 1 d . . .
N3 N -0.0270(4) -0.0855(2) 0.13528(10) 0.0276(8) Uani 1 1 d . . .
N4 N 0.6396(3) 0.0990(2) 0.17727(9) 0.0182(6) Uani 1 1 d . . .
N5 N 0.6939(3) 0.1069(2) 0.12794(10) 0.0167(6) Uani 1 1 d . . .
N6 N 0.7532(4) 0.1153(3) 0.08298(10) 0.0306(8) Uani 1 1 d . . .
C11 C 0.4129(4) -0.0660(2) 0.18438(10) 0.0105(6) Uani 1 1 d . . .
C21 C 0.5228(4) -0.1008(2) 0.14181(12) 0.0159(7) Uani 1 1 d . . .
H21 H 0.577(5) -0.060(3) 0.1111(14) 0.032(3) Uiso 1 1 d . . .
C31 C 0.5644(5) -0.1900(2) 0.14324(12) 0.0197(7) Uani 1 1 d . . .
H31 H 0.645(5) -0.212(3) 0.1163(14) 0.032(3) Uiso 1 1 d . . .
C41 C 0.5009(4) -0.2459(2) 0.18695(13) 0.0176(6) Uani 1 1 d . . .
H41 H 0.526(5) -0.301(3) 0.1853(14) 0.032(3) Uiso 1 1 d . . .
C51 C 0.3910(4) -0.2103(2) 0.22925(11) 0.0163(7) Uani 1 1 d . . .
H51 H 0.344(5) -0.253(3) 0.2592(14) 0.032(3) Uiso 1 1 d . . .
C61 C 0.3447(4) -0.1210(2) 0.22779(10) 0.0114(6) Uani 1 1 d . . .
H61 H 0.263(5) -0.099(3) 0.2553(14) 0.032(3) Uiso 1 1 d . . .
C12 C 0.3083(4) 0.1073(2) 0.10296(10) 0.0131(7) Uani 1 1 d . . .
C22 C 0.3182(4) 0.1973(3) 0.09041(12) 0.0194(7) Uani 1 1 d . . .
H22 H 0.359(5) 0.238(3) 0.1167(14) 0.032(3) Uiso 1 1 d . . .
C32 C 0.2659(5) 0.2271(3) 0.03593(13) 0.0287(9) Uani 1 1 d . . .
H32 H 0.265(5) 0.281(3) 0.0295(14) 0.032(3) Uiso 1 1 d . . .
C42 C 0.2048(5) 0.1664(3) -0.00455(12) 0.0288(9) Uani 1 1 d . . .
H42 H 0.158(5) 0.185(3) -0.0398(14) 0.032(3) Uiso 1 1 d . . .
C52 C 0.2007(5) 0.0773(3) 0.00786(12) 0.0286(9) Uani 1 1 d . . .
H52 H 0.163(5) 0.037(3) -0.0160(15) 0.032(3) Uiso 1 1 d . . .
C62 C 0.2549(5) 0.0453(3) 0.06197(11) 0.0192(7) Uani 1 1 d . . .
H62 H 0.249(5) -0.013(3) 0.0668(14) 0.032(3) Uiso 1 1 d . . .

loop_
_atom_site_aniso_label
_atom_site_aniso_U_11
_atom_site_aniso_U_22
_atom_site_aniso_U_33
_atom_site_aniso_U_23
_atom_site_aniso_U_13
_atom_site_aniso_U_12
Te 0.01143(10) 0.00486(11) 0.01122(9) -0.00063(6) 0.00011(6) -0.00023(9)
N1 0.0127(12) 0.0113(15) 0.0198(10) 0.0011(10) 0.0027(9) -0.0027(12)
N2 0.0140(13) 0.0132(16) 0.0144(10) 0.0024(10) 0.0005(9) 0.0004(12)
N3 0.0234(16) 0.035(2) 0.0242(13) -0.0068(12) 0.0014(10) -0.0125(15)
N4 0.0118(12) 0.0226(18) 0.0202(11) -0.0008(9) -0.0013(9) -0.0051(13)
N5 0.0154(14) 0.0084(17) 0.0263(13) -0.0002(10) -0.0004(10) -0.0051(12)
N6 0.0312(17) 0.033(2) 0.0279(15) 0.0012(12) 0.0105(12) -0.0083(16)
C11 0.0107(13) 0.0033(16) 0.0176(11) -0.0003(11) -0.0023(10) 0.0003(12)
C21 0.0173(17) 0.0098(18) 0.0208(13) -0.0009(11) 0.0044(11) -0.0018(14)
C31 0.0188(17) 0.013(2) 0.0272(14) -0.0050(12) 0.0071(13) 0.0041(15)
C41 0.0175(16) 0.0054(17) 0.0300(15) -0.0010(12) -0.0033(12) 0.0012(14)
C51 0.0108(16) 0.0141(19) 0.0239(13) 0.0046(12) -0.0027(10) -0.0022(14)
C61 0.0106(14) 0.0072(17) 0.0163(12) 0.0013(10) -0.0009(11) -0.0001(14)
C12 0.0128(15) 0.0156(18) 0.0110(11) 0.0025(10) 0.0007(10) 0.0033(13)
C22 0.0220(19) 0.013(2) 0.0228(14) 0.0014(11) 0.0041(11) -0.0007(15)
C32 0.035(2) 0.023(3) 0.0281(15) 0.0130(15) 0.0068(14) 0.0104(19)
C42 0.0257(19) 0.046(3) 0.0149(13) 0.0117(14) 0.0024(11) 0.0022(19)
C52 0.0260(18) 0.046(3) 0.0134(12) -0.0026(15) -0.0010(11) -0.008(2)
C62 0.0178(16) 0.018(2) 0.0216(14) -0.0012(12) 0.0028(11) -0.0035(14)

loop_
_atom_type_symbol
_atom_type_description
_atom_type_scat_dispersion_real
_atom_type_scat_dispersion_imag
_atom_type_scat_source
C C 0.0033 0.0016 'International Tables Vol C Tables 4.2.6.8 and 6.1.1.4'
H H 0.0000 0.0000 'International Tables Vol C Tables 4.2.6.8 and 6.1.1.4'
N N 0.0061 0.0033 'International Tables Vol C Tables 4.2.6.8 and 6.1.1.4'
Te Te -0.5308 1.6751 'International Tables Vol C Tables 4.2.6.8 and 6.1.1.4'

loop_
_exptl_crystal_face_index_h
_exptl_crystal_face_index_k
_exptl_crystal_face_index_l
_exptl_crystal_face_perp_dist
0 0 -1 0.5738
-1 2 -10 0.1022
-1 -1 10 0.1023
1 -1 6 0.1629
0 1 0 0.0480
0 -1 0 0.0720

loop_
_geom_angle_atom_site_label_1
_geom_angle_atom_site_label_2
_geom_angle_atom_site_label_3
_geom_angle
_geom_angle_site_symmetry_1
_geom_angle_site_symmetry_3
_geom_angle_publ_flag
C11 Te C12 102.64(11) . . ?
C11 Te N4 88.41(11) . . ?
C12 Te N4 89.66(10) . . ?
C11 Te N1 86.51(10) . . ?
C12 Te N1 87.71(10) . . ?
N4 Te N1 173.64(9) . . ?
N2 N1 Te 116.49(19) . . ?
N3 N2 N1 178.0(3) . . ?
N5 N4 Te 118.25(19) . . ?
N6 N5 N4 176.4(3) . . ?
C21 C11 C61 120.8(3) . . ?
C21 C11 Te 122.1(2) . . ?
C61 C11 Te 116.9(2) . . ?
C31 C21 C11 119.0(3) . . ?
C31 C21 H21 120(2) . . ?
C11 C21 H21 121(2) . . ?
C21 C31 C41 121.3(3) . . ?
C21 C31 H31 119(3) . . ?
C41 C31 H31 120(3) . . ?
C51 C41 C31 119.2(3) . . ?
C51 C41 H41 123(2) . . ?
C31 C41 H41 118(2) . . ?
C61 C51 C41 120.3(3) . . ?
C61 C51 H51 123(2) . . ?
C41 C51 H51 117(2) . . ?
C51 C61 C11 119.4(3) . . ?
C51 C61 H61 119(3) . . ?
C11 C61 H61 122(3) . . ?
C22 C12 C62 121.6(3) . . ?
C22 C12 Te 115.8(2) . . ?
C62 C12 Te 122.3(2) . . ?
C12 C22 C32 119.1(3) . . ?
C12 C22 H22 122(3) . . ?
C32 C22 H22 119(3) . . ?
C42 C32 C22 119.9(4) . . ?
C42 C32 H32 121(3) . . ?
C22 C32 H32 119(3) . . ?
C52 C42 C32 120.4(3) . . ?
C52 C42 H42 118(3) . . ?
C32 C42 H42 121(3) . . ?
C42 C52 C62 121.0(4) . . ?
C42 C52 H52 123(3) . . ?
C62 C52 H52 116(3) . . ?
C12 C62 C52 117.9(4) . . ?
C12 C62 H62 126(2) . . ?
C52 C62 H62 116(2) . . ?

loop_
_geom_bond_atom_site_label_1
_geom_bond_atom_site_label_2
_geom_bond_distance
_geom_bond_site_symmetry_2
_geom_bond_publ_flag
Te C11 2.104(3) . ?
Te C12 2.113(2) . ?
Te N4 2.204(3) . ?
Te N1 2.253(3) . ?
N1 N2 1.220(4) . ?
N2 N3 1.143(4) . ?
N4 N5 1.217(3) . ?
N5 N6 1.138(3) . ?
C11 C21 1.388(4) . ?
C11 C61 1.394(4) . ?
C21 C31 1.367(5) . ?
C21 H21 1.02(4) . ?
C31 C41 1.394(5) . ?
C31 H31 0.93(4) . ?
C41 C51 1.389(4) . ?
C41 H41 0.85(5) . ?
C51 C61 1.378(5) . ?
C51 H51 1.01(4) . ?
C61 H61 0.94(4) . ?
C12 C22 1.375(5) . ?
C12 C62 1.384(5) . ?
C22 C32 1.391(5) . ?
C22 H22 0.91(4) . ?
C32 C42 1.381(6) . ?
C32 H32 0.81(5) . ?
C42 C52 1.359(6) . ?
C42 H42 0.93(4) . ?
C52 C62 1.399(4) . ?
C52 H52 0.86(4) . ?
C62 H62 0.88(5) . ?

loop_
_geom_torsion_atom_site_label_1
_geom_torsion_atom_site_label_2
_geom_torsion_atom_site_label_3
_geom_torsion_atom_site_label_4
_geom_torsion
_geom_torsion_site_symmetry_1
_geom_torsion_site_symmetry_2
_geom_torsion_site_symmetry_3
_geom_torsion_site_symmetry_4
_geom_torsion_publ_flag
C11 Te N1 N2 -41.2(2) . . . . ?
C12 Te N1 N2 61.7(2) . . . . ?
N4 Te N1 N2 -4.0(9) . . . . ?
Te N1 N2 N3 172(100) . . . . ?
C11 Te N4 N5 88.7(3) . . . . ?
C12 Te N4 N5 -14.0(3) . . . . ?
N1 Te N4 N5 51.6(9) . . . . ?
Te N4 N5 N6 177(100) . . . . ?
C12 Te C11 C21 44.1(2) . . . . ?
N4 Te C11 C21 -45.2(2) . . . . ?
N1 Te C11 C21 130.9(2) . . . . ?
C12 Te C11 C61 -140.2(2) . . . . ?
N4 Te C11 C61 130.5(2) . . . . ?
N1 Te C11 C61 -53.3(2) . . . . ?
C61 C11 C21 C31 -0.5(4) . . . . ?
Te C11 C21 C31 175.1(2) . . . . ?
C11 C21 C31 C41 -0.9(5) . . . . ?
C21 C31 C41 C51 1.0(5) . . . . ?
C31 C41 C51 C61 0.4(5) . . . . ?
C41 C51 C61 C11 -1.7(4) . . . . ?
C21 C11 C61 C51 1.8(4) . . . . ?
Te C11 C61 C51 -174.0(2) . . . . ?
C11 Te C12 C22 -161.7(2) . . . . ?
N4 Te C12 C22 -73.4(2) . . . . ?
N1 Te C12 C22 112.4(2) . . . . ?
C11 Te C12 C62 23.8(3) . . . . ?
N4 Te C12 C62 112.1(3) . . . . ?
N1 Te C12 C62 -62.1(3) . . . . ?
C62 C12 C22 C32 2.8(5) . . . . ?
Te C12 C22 C32 -171.7(2) . . . . ?
C12 C22 C32 C42 0.2(5) . . . . ?
C22 C32 C42 C52 -2.2(5) . . . . ?
C32 C42 C52 C62 1.2(5) . . . . ?
C22 C12 C62 C52 -3.7(5) . . . . ?
Te C12 C62 C52 170.5(2) . . . . ?
C42 C52 C62 C12 1.6(5) . . . . ?
